data_1507918
loop_
_publ_author_name
'Costantino, Ferdinando'
'Gentili, Pier Luigi'
'Guerri, Annalisa'
'Ienco, Andrea'
'Midollini, Stefano'
'Oberhauser, Werner'

_publ_section_title
;
 Structural similarities in 1D coordination polymers of alkaline earth
 diphosphinates
;
_journal_name_full
;
Inorganica Chimica Acta
;
_journal_page_first 150
_journal_page_last 157
_journal_paper_doi 10.1016/j.ica.2012.05.024
_journal_volume 391
_journal_year 2012
_chemical_formula_moiety 'C26 H28 Ba O9 P4'
_chemical_formula_sum 'C26 H28 Ba O9 P4'
_chemical_formula_weight 745.72
_space_group_IT_number 2
_symmetry_cell_setting triclinic
_symmetry_space_group_name_Hall '-P 1'
_symmetry_space_group_name_H-M 'P -1'
_cell_angle_alpha 68.657(6)
_cell_angle_beta 80.667(8)
_cell_angle_gamma 84.897(7)
_cell_formula_units_Z 2
_cell_length_a 7.6664(5)
_cell_length_b 12.1398(7)
_cell_length_c 16.849(1)
_cell_measurement_temperature 293(2)
_cell_volume 1440.47(17)
_computing_structure_refinement GSAS
_diffrn_ambient_temperature 293(2)
_diffrn_detector 'Position sensitive detector'
_diffrn_detector_type 'PIX-CEL solid state fast detector'
_diffrn_measurement_device_type 'PANalytical X Pert Pro'
_diffrn_radiation_polarisn_ratio 0.7
_diffrn_radiation_probe x-ray
_diffrn_source 'sealed X-ray tube'
_diffrn_source_target Cu
_exptl_absorpt_correction_T_max 1.00000
_exptl_absorpt_correction_T_min 1.00000
_exptl_absorpt_process_details
;   GSAS Absorption/surface roughness correction: function number 0
 No correction is applied.
;
_exptl_crystal_density_diffrn 1.719
_exptl_crystal_F_000 740.0
_pd_calc_method 'Rietveld Refinement'
_pd_char_colour white
_pd_instr_location ' ?'
_pd_meas_2theta_range_inc 0.01
_pd_meas_2theta_range_max 105.9733
_pd_meas_2theta_range_min 4.0033
_pd_meas_scan_method step
_pd_phase_name 'from C:/dati/Sr_Ba/SR_HPCP.EXP'
_pd_proc_2theta_range_inc 0.01
_pd_proc_2theta_range_max 105.94324
_pd_proc_2theta_range_min 3.97324
_pd_proc_info_datetime 2011-06-21T12:12:11
_pd_proc_info_excluded_regions ' ?'
_pd_proc_ls_background_function
;   GSAS Background function number 1 with 20 terms.
 Shifted Chebyshev function of 1st kind
      1:    3431.61     2:   -4470.66     3:    2838.98     4:   -1563.19    
      5:    757.541     6:   -398.157     7:    531.022     8:   -514.211    
      9:    309.620    10:   -130.614    11:   -52.4040    12:    147.512    
     13:   -54.0758    14:   -62.4745    15:    147.640    16:   -135.606    
     17:    57.7139    18:    20.0063    19:   -22.8999    20:    42.2455    
;
_pd_proc_ls_peak_cutoff 0.01000
_pd_proc_ls_profile_function
;
 CW Profile function number 3 with  19 terms
 Pseudovoigt profile coefficients as parameterized in
 P. Thompson, D.E. Cox & J.B. Hastings (1987). J. Appl. Cryst.,20,79-83.
 Asymmetry correction of L.W. Finger, D.E. Cox & A. P. Jephcoat (1994).
 J. Appl. Cryst.,27,892-900.
 Peak tails are ignored  where the intensity is below 0.0100 times the peak
   Aniso. broadening axis   0.0   0.0   1.0
;
_pd_proc_ls_prof_R_factor 0.0274
_pd_proc_ls_prof_wR_expected 0.0188
_pd_proc_ls_prof_wR_factor 0.0363
_pd_spec_mounting ' ?'
_pd_spec_mount_mode transmission
_pd_spec_shape cylinder
_refine_ls_goodness_of_fit_all 2.06
_refine_ls_matrix_type full
_refine_ls_number_parameters 30
_refine_ls_number_restraints 37
_refine_ls_R_Fsqd_factor 0.13539
_refine_ls_shift/su_max 0.04
_refine_ls_shift/su_mean 0.10
_reflns_d_resolution_high 0.965
_reflns_d_resolution_low 15.539
_reflns_limit_h_max 8
_reflns_limit_h_min 0
_reflns_limit_k_max 13
_reflns_limit_k_min -12
_reflns_limit_l_max 17
_reflns_limit_l_min -17
_reflns_number_total 6681
_cod_data_source_file ICA-2012-391-150-157-2.cif
_cod_data_source_block global
_cod_depositor_comments
;
The following automatic conversions were performed:

'_geom_bond_publ_flag' value 'N' changed to 'n' according to the
built-in table from CIF Core dictionary named 'cif_core.dic' version
2.4.1 from 2010-06-29 (64 times).

'_geom_angle_publ_flag' value 'N'
changed to 'n' according to the built-in table from CIF Core
dictionary named 'cif_core.dic' version 2.4.1 from 2010-06-29 (64
times).

Automatic conversion script
Id: cif_fix_values 1715 2011-07-08 13:25:40Z adriana 
;
_cod_database_code 1507918

loop_
_symmetry_equiv_pos_site_id
_symmetry_equiv_pos_as_xyz
1 +x,+y,+z
-1 -x,-y,-z

loop_
_atom_site_type_symbol
_atom_site_label
_atom_site_fract_x
_atom_site_fract_y
_atom_site_fract_z
_atom_site_occupancy
_atom_site_thermal_displace_type
_atom_site_U_iso_or_equiv
_atom_site_symmetry_multiplicity
Ba Ba1 0.23498 0.51109 0.04583 1.0 Uiso 0.0207 2
P P1 0.46672 0.24049 0.00347 1.0 Uiso 0.0241 2
P P2 0.04191 0.25583 0.01642 1.0 Uiso 0.0234 2
P P3 0.34596 0.51529 0.26336 1.0 Uiso 0.0258 2
P P4 -0.0702 0.51953 0.25962 1.0 Uiso 0.0254 2
O O1 0.47942 0.3548 0.01382 1.0 Uiso 0.024 2
O O2 0.61462 0.2017 -0.05463 1.0 Uiso 0.028 2
O O3 0.05646 0.36219 0.04123 1.0 Uiso 0.029 2
O O4 -0.08646 0.25539 -0.03859 1.0 Uiso 0.031 2
O O5 0.36397 0.47376 0.18672 1.0 Uiso 0.034 2
O O6 0.46602 0.60177 0.26364 1.0 Uiso 0.039 2
O O7 -0.02155 0.47529 0.18411 1.0 Uiso 0.03 2
O O8 -0.21339 0.61314 0.25107 1.0 Uiso 0.039 2
O O9 0.29386 0.53195 -0.10959 1.0 Uiso 0.03 2
C C1 0.265 0.2251 -0.0366 1.0 Uiso 0.02 2
H H1A 0.2749 0.2799 -0.0969 1.0 Uiso 0.024 2
H H1B 0.2686 0.1448 -0.038 1.0 Uiso 0.024 2
C C2 0.124 0.5927 0.2699 1.0 Uiso 0.02 2
H H2A 0.0991 0.6053 0.3257 1.0 Uiso 0.024 2
H H2B 0.1331 0.6711 0.2243 1.0 Uiso 0.024 2
C C11 0.472 0.1228 0.1135 1.0 Uiso 0.023 2
C C12 0.437 0.0078 0.1227 1.0 Uiso 0.023 2
H H12 0.4018 -0.0063 0.0761 1.0 Uiso 0.027 2
C C13 0.452 -0.0861 0.1997 1.0 Uiso 0.032 2
H H13 0.4346 -0.1641 0.2045 1.0 Uiso 0.039 2
C C14 0.494 -0.062 0.2697 1.0 Uiso 0.046 2
H H14 0.4993 -0.1235 0.3233 1.0 Uiso 0.055 2
C C15 0.53 0.055 0.2601 1.0 Uiso 0.045 2
H H15 0.5621 0.0701 0.3067 1.0 Uiso 0.054 2
C C16 0.516 0.1447 0.184 1.0 Uiso 0.03 2
H H16 0.5375 0.2223 0.1785 1.0 Uiso 0.036 2
C C21 0.011 0.1262 0.1181 1.0 Uiso 0.025 2
C C22 -0.043 0.0179 0.1171 1.0 Uiso 0.033 2
H H22 -0.0666 0.0143 0.0649 1.0 Uiso 0.04 2
C C23 -0.06 -0.082 0.1905 1.0 Uiso 0.044 2
H H23 -0.099 -0.1519 0.1891 1.0 Uiso 0.053 2
C C24 -0.02 -0.076 0.2672 1.0 Uiso 0.057 2
H H24 -0.0227 -0.1449 0.3168 1.0 Uiso 0.068 2
C C25 0.027 0.036 0.2714 1.0 Uiso 0.052 2
H H25 0.0441 0.0411 0.3242 1.0 Uiso 0.063 2
C C26 0.044 0.132 0.1965 1.0 Uiso 0.036 2
H H26 0.078 0.2033 0.1976 1.0 Uiso 0.043 2
C C31 0.337 0.387 0.3602 1.0 Uiso 0.027 2
C C32 0.302 0.278 0.3595 1.0 Uiso 0.042 2
H H32 0.2863 0.2712 0.3069 1.0 Uiso 0.05 2
C C33 0.289 0.178 0.4343 1.0 Uiso 0.053 2
H H33 0.2695 0.1038 0.4317 1.0 Uiso 0.064 2
C C34 0.305 0.187 0.5111 1.0 Uiso 0.055 2
H H34 0.2903 0.1203 0.5621 1.0 Uiso 0.066 2
C C35 0.341 0.296 0.5162 1.0 Uiso 0.052 2
H H35 0.3554 0.3008 0.5695 1.0 Uiso 0.062 2
C C36 0.357 0.3938 0.4412 1.0 Uiso 0.035 2
H H36 0.3805 0.4668 0.4439 1.0 Uiso 0.042 2
C C41 -0.123 0.3961 0.3568 1.0 Uiso 0.025 2
C C42 -0.16 0.2929 0.3475 1.0 Uiso 0.039 2
H H42 -0.1508 0.2888 0.2917 1.0 Uiso 0.047 2
C C43 -0.209 0.196 0.4197 1.0 Uiso 0.054 2
H H43 -0.2368 0.1262 0.413 1.0 Uiso 0.065 2
C C44 -0.219 0.2 0.5041 1.0 Uiso 0.063 2
H H44 -0.2514 0.1338 0.5538 1.0 Uiso 0.075 2
C C45 -0.179 0.304 0.5112 1.0 Uiso 0.056 2
H H45 -0.1817 0.3083 0.5665 1.0 Uiso 0.067 2
C C46 -0.136 0.3997 0.4395 1.0 Uiso 0.036 2
H H46 -0.1135 0.4706 0.446 1.0 Uiso 0.043 2

loop_
_atom_type_symbol
_atom_type_number_in_cell
_atom_type_scat_dispersion_real
_atom_type_scat_dispersion_imag
_atom_type_scat_Cromer_Mann_a1
_atom_type_scat_Cromer_Mann_a2
_atom_type_scat_Cromer_Mann_a3
_atom_type_scat_Cromer_Mann_a4
_atom_type_scat_Cromer_Mann_b1
_atom_type_scat_Cromer_Mann_b2
_atom_type_scat_Cromer_Mann_b3
_atom_type_scat_Cromer_Mann_b4
_atom_type_scat_Cromer_Mann_c
_atom_type_scat_source
Ba 2.0 0.000 0.000 20.3361 3.21600 19.2970 0.27560 10.8880 20.2073 2.69590 167.202 2.77310 International_Tables_Vol_C
P 8.0 0.000 0.000 6.43450 1.90670 4.17910 27.1570 1.78000 0.52600 1.49080 68.1645 1.11490 International_Tables_Vol_C
O 18.0 0.000 0.000 3.04850 13.2771 2.28680 5.70110 1.54630 0.32390 0.86700 32.9089 0.25080 International_Tables_Vol_C
H 52.0 0.000 0.000 0.49300 10.5109 0.32291 26.1257 0.14019 3.14236 0.04081 57.7997 0.00304 International_Tables_Vol_C
C 52.0 0.000 0.000 2.31000 20.8439 1.02000 10.2075 1.58860 0.56870 0.86500 51.6512 0.21560 International_Tables_Vol_C

loop_
_diffrn_radiation_wavelength
_diffrn_radiation_wavelength_wt
_diffrn_radiation_type
_diffrn_radiation_wavelength_id
1.540500 1.000 CuK\a~1~ 1
1.544300 0.500 CuK\a~2~ 2

loop_
_geom_angle_atom_site_label_1
_geom_angle_atom_site_label_2
_geom_angle_atom_site_label_3
_geom_angle
_geom_angle_site_symmetry_1
_geom_angle_site_symmetry_3
_geom_angle_publ_flag
Ba1 Ba1 Ba1 133.705 -1_565 -1_665 n
O1 Ba1 O1 79.291 1_555 -1_665 n
O1 Ba1 O3 77.931 1_555 1_555 n
O1 Ba1 O3 132.465 1_555 -1_565 n
O1 Ba1 O4 156.4241 1_555 -1_565 n
O1 Ba1 O5 87.734 1_555 1_555 n
O1 Ba1 O7 128.075 1_555 1_555 n
O1 Ba1 O9 66.608 1_555 1_555 n
O1 Ba1 O3 150.8701 -1_665 1_555 n
O1 Ba1 O3 109.070 -1_665 -1_565 n
O1 Ba1 O4 77.745 -1_665 -1_565 n
O1 Ba1 O5 78.787 -1_665 1_555 n
O1 Ba1 O7 133.649 -1_665 1_555 n
O1 Ba1 O9 77.102 -1_665 1_555 n
O3 Ba1 O3 74.548 1_555 -1_565 n
O3 Ba1 O4 121.674 1_555 -1_565 n
O3 Ba1 O5 117.998 1_555 1_555 n
O3 Ba1 O7 75.300 1_555 1_555 n
O3 Ba1 O9 77.325 1_555 1_555 n
O3 Ba1 O4 52.850 -1_565 -1_565 n
O3 Ba1 O5 139.539 -1_565 1_555 n
O3 Ba1 O7 80.576 -1_565 1_555 n
O3 Ba1 O9 69.986 -1_565 1_555 n
O4 Ba1 O5 92.974 -1_565 1_555 n
O4 Ba1 O7 73.202 -1_565 1_555 n
O4 Ba1 O9 102.815 -1_565 1_555 n
O5 Ba1 O7 67.677 1_555 1_555 n
O5 Ba1 O9 147.4773 1_555 1_555 n
O7 Ba1 O9 144.082 1_555 1_555 n
O1 P1 O2 118.749 1_555 1_555 n
O1 P1 C1 114.648 1_555 1_555 n
O1 P1 C11 106.430 1_555 1_555 n
O2 P1 C1 103.478 1_555 1_555 n
O2 P1 C11 104.337 1_555 1_555 n
C1 P1 C11 108.446 1_555 1_555 n
O3 P2 O4 121.016 1_555 1_555 n
O3 P2 C1 107.455 1_555 1_555 n
O3 P2 C21 106.665 1_555 1_555 n
O4 P2 C1 107.240 1_555 1_555 n
O4 P2 C21 109.851 1_555 1_555 n
C1 P2 C21 103.195 1_555 1_555 n
O5 P3 O6 120.216 1_555 1_555 n
O5 P3 C2 107.548 1_555 1_555 n
O5 P3 C31 108.307 1_555 1_555 n
O6 P3 C2 102.715 1_555 1_555 n
O6 P3 C31 111.511 1_555 1_555 n
C2 P3 C31 105.362 1_555 1_555 n
O7 P4 O8 116.640 1_555 1_555 n
O7 P4 C2 108.909 1_555 1_555 n
O7 P4 C41 109.227 1_555 1_555 n
O8 P4 C2 103.031 1_555 1_555 n
O8 P4 C41 110.055 1_555 1_555 n
C2 P4 C41 108.593 1_555 1_555 n
Ba1 O1 Ba1 100.709 1_555 -1_665 n
Ba1 O1 P1 132.683 1_555 1_555 n
Ba1 O1 P1 124.262 -1_665 1_555 n
Ba1 O3 Ba1 105.452 1_555 -1_565 n
Ba1 O3 P2 148.9401 1_555 1_555 n
Ba1 O3 P2 93.277 -1_565 1_555 n
Ba1 O4 P2 92.759 -1_565 1_555 n
Ba1 O5 P3 141.9933 1_555 1_555 n
Ba1 O7 P4 137.747 1_555 1_555 n
P1 C1 P2 120.879 1_555 1_555 n
P3 C2 P4 117.551 1_555 1_555 n

loop_
_geom_bond_atom_site_label_1
_geom_bond_atom_site_label_2
_geom_bond_distance
_geom_bond_site_symmetry_2
_geom_bond_publ_flag
Ba1 O1 2.68087 1_555 n
Ba1 O1 2.68036 -1_665 n
Ba1 O3 2.39228 1_555 n
Ba1 O3 2.88433 -1_565 n
Ba1 O4 2.92697 -1_565 n
Ba1 O5 2.59159 1_555 n
Ba1 O7 2.72273 1_555 n
Ba1 O9 2.50577 1_555 n
P1 O1 1.47345 1_555 n
P1 O2 1.53182 1_555 n
P1 C1 1.83419 1_555 n
P1 C11 1.88823 1_555 n
P2 O3 1.51262 1_555 n
P2 O4 1.45872 1_555 n
P2 C1 1.86971 1_555 n
P2 C21 1.85470 1_555 n
P3 O5 1.53117 1_555 n
P3 O6 1.45821 1_555 n
P3 C2 1.87643 1_555 n
P3 C31 1.79594 1_555 n
P4 O7 1.53428 1_555 n
P4 O8 1.49245 1_555 n
P4 C2 1.86189 1_555 n
P4 C41 1.78806 1_555 n
O1 Ba1 2.68087 1_555 n
O1 Ba1 2.68036 -1_665 n
O1 P1 1.47345 1_555 n
O2 P1 1.53182 1_555 n
O3 Ba1 2.39228 1_555 n
O3 Ba1 2.88433 -1_565 n
O3 P2 1.51262 1_555 n
O4 Ba1 2.92697 -1_565 n
O4 P2 1.45872 1_555 n
O5 Ba1 2.59159 1_555 n
O5 P3 1.53117 1_555 n
O6 P3 1.45821 1_555 n
O7 Ba1 2.72273 1_555 n
O7 P4 1.53428 1_555 n
O8 P4 1.49245 1_555 n
O9 Ba1 2.50577 1_555 n
C11 C12 1.39308 1_555 n
C12 C13 1.39439 1_555 n
C13 C14 1.40405 1_555 n
C14 C15 1.41696 1_555 n
C15 C16 1.35971 1_555 n
C16 C11 1.40398 1_555 n
C21 C22 1.41966 1_555 n
C22 C23 1.37887 1_555 n
C23 C24 1.40370 1_555 n
C24 C25 1.46594 1_555 n
C25 C26 1.36779 1_555 n
C26 C21 1.41176 1_555 n
C31 C32 1.37791 1_555 n
C32 C33 1.39251 1_555 n
C33 C34 1.36312 1_555 n
C34 C35 1.41065 1_555 n
C35 C36 1.38022 1_555 n
C36 C31 1.43001 1_555 n
C41 C42 1.37663 1_555 n
C42 C43 1.37603 1_555 n
C43 C44 1.42990 1_555 n
C44 C45 1.37589 1_555 n
C45 C46 1.35466 1_555 n
C46 C41 1.39708 1_555 n
